data_4115354
loop_
_publ_author_name
'Yugen Zhang'
'Jing-Lin Zuo'
'Hong-Cai Zhou'
'R. H. Holm'

_publ_section_title
;
 Rearrangement of Symmetrical Dicubane Clusters into Topological Analogues
 of the P Cluster of Nitrogenase: Nature's Choice?
;
_journal_name_full 'Journal of the American Chemical Society'
_journal_page_first 14292
_journal_page_last 14293
_journal_paper_doi 10.1021/ja0279702
_journal_volume 124
_journal_year 2002
_chemical_formula_moiety '[Et4N]3[Tp2Mo2Fe6S9(SH)2].9(CH3CN)'
_chemical_formula_sum 'C60 H109 B2 Fe6 Mo2 N24 S11'
_chemical_formula_weight 2067.97
_chemical_name_systematic
;
  ?
;
_space_group_IT_number 14
_symmetry_cell_setting monoclinic
_symmetry_space_group_name_Hall '-P 2yn'
_symmetry_space_group_name_H-M 'P 1 21/n 1'
_atom_sites_solution_hydrogens geom
_atom_sites_solution_primary direct
_atom_sites_solution_secondary difmap
_audit_creation_method SHELXL-97
_cell_angle_alpha 90.00
_cell_angle_beta 96.6190(10)
_cell_angle_gamma 90.00
_cell_formula_units_Z 4
_cell_length_a 18.3853(11)
_cell_length_b 17.5344(10)
_cell_length_c 29.4244(16)
_cell_measurement_reflns_used 7044
_cell_measurement_temperature 293(2)
_cell_measurement_theta_max 28.2
_cell_measurement_theta_min 2.2
_cell_volume 9422.5(9)
_computing_cell_refinement 'Bruker SMART'
_computing_data_collection 'bruker SMART'
_computing_data_reduction 'Bruker SHELXTL'
_computing_molecular_graphics 'Bruker SHELXTL'
_computing_publication_material 'Bruker SHELXTL'
_computing_structure_refinement 'SHELXL-97 (Sheldrick, 1997)'
_computing_structure_solution 'SHELXS-97 (Sheldrick, 1990)'
_diffrn_ambient_temperature 293(2)
_diffrn_measured_fraction_theta_full 0.999
_diffrn_measured_fraction_theta_max 0.999
_diffrn_measurement_device_type 'CCD area detector'
_diffrn_measurement_method 'phi and omega scans'
_diffrn_radiation_monochromator graphite
_diffrn_radiation_source 'fine-focus sealed tube'
_diffrn_radiation_type MoK\a
_diffrn_radiation_wavelength 0.71073
_diffrn_reflns_av_R_equivalents 0.1149
_diffrn_reflns_av_sigmaI/netI 0.0799
_diffrn_reflns_limit_h_max 19
_diffrn_reflns_limit_h_min -15
_diffrn_reflns_limit_k_max 18
_diffrn_reflns_limit_k_min -16
_diffrn_reflns_limit_l_max 29
_diffrn_reflns_limit_l_min -31
_diffrn_reflns_number 39685
_diffrn_reflns_theta_full 22.50
_diffrn_reflns_theta_max 22.50
_diffrn_reflns_theta_min 1.24
_diffrn_standards_decay_% none
_exptl_absorpt_coefficient_mu 1.445
_exptl_absorpt_correction_T_max 0.805
_exptl_absorpt_correction_T_min 0.714
_exptl_absorpt_correction_type SADABS
_exptl_crystal_colour black
_exptl_crystal_density_diffrn 1.458
_exptl_crystal_description block
_exptl_crystal_F_000 4252
_exptl_crystal_size_max 0.3
_exptl_crystal_size_mid 0.2
_exptl_crystal_size_min 0.15
_refine_diff_density_max 1.083
_refine_diff_density_min -1.029
_refine_diff_density_rms 0.118
_refine_ls_extinction_method none
_refine_ls_goodness_of_fit_ref 1.140
_refine_ls_hydrogen_treatment mixed
_refine_ls_matrix_type full
_refine_ls_number_parameters 957
_refine_ls_number_reflns 12308
_refine_ls_number_restraints 24
_refine_ls_restrained_S_all 1.140
_refine_ls_R_factor_all 0.0933
_refine_ls_R_factor_gt 0.0661
_refine_ls_shift/su_max 0.134
_refine_ls_shift/su_mean 0.000
_refine_ls_structure_factor_coef Fsqd
_refine_ls_weighting_details 'calc w=1/[\s^2^(Fo^2^)+(0.0001P)^2^+93.6584P] where P=(Fo^2^+2Fc^2^)/3'
_refine_ls_weighting_scheme calc
_refine_ls_wR_factor_gt 0.1512
_refine_ls_wR_factor_ref 0.1659
_reflns_number_gt 8974
_reflns_number_total 12308
_reflns_threshold_expression >2sigma(I)
_cod_data_source_file ja0279702_s1_3.cif
_cod_data_source_block '[Et4N]3[Tp2Mo2Fe6S9(SH)2].9(CH3CN)'
_cod_database_code 4115354

loop_
_symmetry_equiv_pos_as_xyz
'x, y, z'
'-x+1/2, y+1/2, -z+1/2'
'-x, -y, -z'
'x-1/2, -y-1/2, z-1/2'

loop_
_atom_site_label
_atom_site_type_symbol
_atom_site_fract_x
_atom_site_fract_y
_atom_site_fract_z
_atom_site_U_iso_or_equiv
_atom_site_adp_type
_atom_site_occupancy
_atom_site_symmetry_multiplicity
_atom_site_calc_flag
_atom_site_refinement_flags
_atom_site_disorder_assembly
_atom_site_disorder_group
Mo1 Mo 0.64832(4) 0.24714(4) 0.16011(2) 0.0257(2) Uani 1 1 d . . .
Mo2 Mo 0.32306(4) 0.26237(4) 0.28744(3) 0.0237(2) Uani 1 1 d . . .
Fe1 Fe 0.65650(7) 0.24599(7) 0.25221(4) 0.0271(3) Uani 1 1 d . . .
Fe2 Fe 0.55000(7) 0.33002(7) 0.20222(4) 0.0257(3) Uani 1 1 d . . .
Fe3 Fe 0.54300(8) 0.17336(7) 0.20220(4) 0.0271(3) Uani 1 1 d . . .
Fe4 Fe 0.46236(7) 0.26247(7) 0.32892(4) 0.0270(3) Uani 1 1 d . . .
Fe5 Fe 0.43036(7) 0.33511(7) 0.24723(4) 0.0255(3) Uani 1 1 d . . .
Fe6 Fe 0.42594(7) 0.17770(7) 0.25074(4) 0.0250(3) Uani 1 1 d . . .
S1 S 0.67187(14) 0.35228(12) 0.21066(8) 0.0289(6) Uani 1 1 d . . .
S2 S 0.52023(13) 0.25225(13) 0.14123(8) 0.0307(5) Uani 1 1 d . . .
S3 S 0.66255(14) 0.13984(12) 0.20964(8) 0.0296(6) Uani 1 1 d . . .
S4 S 0.39415(14) 0.36905(13) 0.31491(8) 0.0305(6) Uani 1 1 d . . .
S5 S 0.34542(13) 0.25592(13) 0.21029(7) 0.0281(5) Uani 1 1 d . . .
S6 S 0.39115(14) 0.15613(13) 0.32102(8) 0.0305(6) Uani 1 1 d . . .
S7 S 0.47634(14) 0.42893(12) 0.20841(9) 0.0305(6) Uani 1 1 d . . .
S8 S 0.53341(12) 0.25327(12) 0.26740(7) 0.0252(5) Uani 1 1 d . . .
S9 S 0.46107(15) 0.08147(13) 0.20933(9) 0.0362(6) Uani 1 1 d . . .
S10 S 0.72123(17) 0.23567(16) 0.32286(9) 0.0451(7) Uani 1 1 d . . .
H10 H 0.774(7) 0.246(7) 0.313(4) 0.07(4) Uiso 1 1 d . . .
S11 S 0.54120(18) 0.27757(17) 0.39467(9) 0.0508(8) Uani 1 1 d . . .
H11 H 0.597(5) 0.259(5) 0.381(3) 0.04(3) Uiso 1 1 d . . .
N1 N 0.7705(4) 0.2477(4) 0.1568(3) 0.0304(18) Uani 1 1 d . . .
N2 N 0.7994(4) 0.2426(4) 0.1164(2) 0.0306(19) Uani 1 1 d . . .
N3 N 0.6539(5) 0.1629(4) 0.1034(3) 0.034(2) Uani 1 1 d . . .
N4 N 0.6981(5) 0.1718(5) 0.0700(3) 0.036(2) Uani 1 1 d . . .
N5 N 0.6561(4) 0.3274(4) 0.1017(3) 0.032(2) Uani 1 1 d . . .
N6 N 0.7015(5) 0.3143(5) 0.0690(3) 0.039(2) Uani 1 1 d . . .
N7 N 0.2340(4) 0.3448(4) 0.2641(3) 0.0300(19) Uani 1 1 d . . .
N8 N 0.1651(5) 0.3391(5) 0.2760(3) 0.039(2) Uani 1 1 d . . .
N9 N 0.2280(4) 0.1822(4) 0.2716(3) 0.032(2) Uani 1 1 d . . .
N10 N 0.1613(4) 0.1976(4) 0.2842(3) 0.038(2) Uani 1 1 d . . .
N11 N 0.2704(5) 0.2715(5) 0.3526(3) 0.040(2) Uani 1 1 d . . .
N12 N 0.1967(5) 0.2783(4) 0.3522(3) 0.040(2) Uani 1 1 d . . .
B1 B 0.7488(6) 0.2411(7) 0.0709(4) 0.037(3) Uani 1 1 d . . .
H1 H 0.782(4) 0.247(4) 0.046(3) 0.02(2) Uiso 1 1 d . . .
B2 B 0.1458(8) 0.2736(8) 0.3079(5) 0.053(4) Uani 1 1 d . . .
H2 H 0.0944 0.2766 0.3137 0.064 Uiso 1 1 calc R . .
C1 C 0.6250(7) 0.3945(6) 0.0920(4) 0.041(3) Uani 1 1 d . . .
C2 C 0.6474(7) 0.4252(7) 0.0530(4) 0.051(3) Uani 1 1 d . . .
H2A H 0.6331 0.4714 0.0392 0.062 Uiso 1 1 calc R . .
C3 C 0.6952(7) 0.3731(7) 0.0390(4) 0.051(3) Uani 1 1 d . . .
H3A H 0.7196 0.3773 0.0131 0.061 Uiso 1 1 calc R . .
C4 C 0.6154(6) 0.0981(6) 0.0938(4) 0.040(3) Uani 1 1 d . . .
H4A H 0.5804 0.0785 0.1111 0.048 Uiso 1 1 calc R . .
C5 C 0.6360(7) 0.0652(6) 0.0543(4) 0.053(3) Uani 1 1 d . . .
H5A H 0.6181 0.0206 0.0401 0.063 Uiso 1 1 calc R . .
C6 C 0.6892(7) 0.1139(6) 0.0407(4) 0.048(3) Uani 1 1 d . . .
H6A H 0.7144 0.1070 0.0153 0.058 Uiso 1 1 calc R . .
C7 C 0.8259(6) 0.2568(5) 0.1889(4) 0.035(2) Uani 1 1 d . . .
C8 C 0.8918(5) 0.2576(5) 0.1696(4) 0.038(2) Uani 1 1 d . . .
H8A H 0.9388 0.2631 0.1848 0.046 Uiso 1 1 calc R . .
C9 C 0.8728(6) 0.2489(6) 0.1249(4) 0.039(3) Uani 1 1 d . . .
C10 C 0.2996(8) 0.2734(7) 0.3959(4) 0.050(3) Uani 1 1 d . . .
C11 C 0.2447(9) 0.2826(7) 0.4250(4) 0.066(4) Uani 1 1 d . . .
H11A H 0.2504 0.2864 0.4567 0.080 Uiso 1 1 calc R . .
C12 C 0.1819(8) 0.2845(7) 0.3963(4) 0.063(4) Uani 1 1 d . . .
H12A H 0.1354 0.2894 0.4054 0.076 Uiso 1 1 calc R . .
C13 C 0.2336(6) 0.4061(5) 0.2371(4) 0.038(3) Uani 1 1 d . . .
H13A H 0.2739 0.4238 0.2238 0.046 Uiso 1 1 calc R . .
C14 C 0.1650(7) 0.4396(7) 0.2317(5) 0.054(3) Uani 1 1 d . . .
C15 C 0.1226(7) 0.3963(6) 0.2566(4) 0.055(3) Uani 1 1 d . . .
H15A H 0.0734 0.4045 0.2597 0.066 Uiso 1 1 calc R . .
C16 C 0.2237(7) 0.1122(6) 0.2524(4) 0.045(3) Uani 1 1 d . . .
H16A H 0.2620 0.0871 0.2406 0.054 Uiso 1 1 calc R . .
C17 C 0.1540(6) 0.0836(6) 0.2527(4) 0.048(3) Uani 1 1 d . . .
H17A H 0.1369 0.0364 0.2417 0.057 Uiso 1 1 calc R . .
C18 C 0.1158(6) 0.1372(6) 0.2719(4) 0.054(3) Uani 1 1 d . . .
H18A H 0.0666 0.1341 0.2762 0.065 Uiso 1 1 calc R . .
N13 N 0.0412(7) 0.2737(9) 0.1057(5) 0.102(5) Uani 1 1 d . . .
N14 N 0.1715(12) 0.2753(11) 0.0131(7) 0.156(8) Uani 1 1 d . . .
N31 N 0.8646(10) 0.4082(11) 0.9940(6) 0.139(7) Uani 1 1 d . . .
N32 N 0.3542(13) 0.3608(11) 0.9575(6) 0.146(8) Uani 1 1 d . . .
N38 N 0.1835(13) 0.0843(13) 0.1206(7) 0.171(9) Uani 1 1 d . . .
C19 C 0.0870(8) 0.2595(8) 0.1335(5) 0.068(4) Uani 1 1 d . . .
C20 C 0.1451(11) 0.2433(10) 0.1673(6) 0.123(7) Uani 1 1 d . . .
H20A H 0.1905 0.2464 0.1543 0.184 Uiso 1 1 calc R . .
H20B H 0.1392 0.1928 0.1789 0.184 Uiso 1 1 calc R . .
H20C H 0.1452 0.2795 0.1917 0.184 Uiso 1 1 calc R . .
C31 C 0.1405(9) 0.2187(11) 0.0170(6) 0.086(5) Uani 1 1 d . . .
C32 C 0.1004(10) 0.1494(9) 0.0204(5) 0.093(5) Uani 1 1 d . . .
H32A H 0.1339 0.1072 0.0242 0.140 Uiso 1 1 calc R . .
H32B H 0.0673 0.1422 -0.0070 0.140 Uiso 1 1 calc R . .
H32C H 0.0731 0.1521 0.0463 0.140 Uiso 1 1 calc R . .
C100 C 0.9157(11) 0.3739(10) 0.9940(6) 0.098(6) Uani 1 1 d . . .
C101 C 0.9712(12) 0.3261(15) 0.9921(8) 0.176(11) Uani 1 1 d . . .
H10A H 1.0153 0.3546 0.9901 0.263 Uiso 1 1 calc R . .
H10B H 0.9615 0.2942 0.9655 0.263 Uiso 1 1 calc R . .
H10C H 0.9768 0.2950 1.0191 0.263 Uiso 1 1 calc R . .
C102 C 0.3005(13) 0.2219(11) 0.9405(6) 0.146(9) Uani 1 1 d . . .
H10D H 0.3385 0.1861 0.9361 0.218 Uiso 1 1 calc R . .
H10E H 0.2660 0.2240 0.9135 0.218 Uiso 1 1 calc R . .
H10F H 0.2760 0.2061 0.9660 0.218 Uiso 1 1 calc R . .
C103 C 0.3342(13) 0.3009(14) 0.9502(6) 0.113(8) Uani 1 1 d . . .
C127 C 0.2270(14) 0.0407(13) 0.1331(7) 0.120(7) Uani 1 1 d . . .
C129 C 0.2775(10) -0.0136(10) 0.1492(6) 0.108(6) Uani 1 1 d . . .
H12C H 0.3254 0.0020 0.1428 0.161 Uiso 1 1 calc R . .
H12D H 0.2652 -0.0614 0.1344 0.161 Uiso 1 1 calc R . .
H12E H 0.2772 -0.0193 0.1816 0.161 Uiso 1 1 calc R . .
N15 N 0.3075(5) 0.4479(5) 0.0893(3) 0.043(2) Uani 1 1 d . . .
N16 N 0.6413(5) 0.5016(4) 0.3417(3) 0.036(2) Uani 1 1 d . . .
N17 N 0.6259(5) 0.0087(4) 0.3553(3) 0.040(2) Uani 1 1 d . . .
C21 C 0.6021(8) 0.0272(6) 0.3060(4) 0.062(4) Uani 1 1 d . . .
H21A H 0.6334 0.0674 0.2966 0.074 Uiso 1 1 calc R . .
H21B H 0.5526 0.0471 0.3036 0.074 Uiso 1 1 calc R . .
C22 C 0.6039(9) -0.0390(7) 0.2730(4) 0.080(5) Uani 1 1 d . . .
H22A H 0.5876 -0.0220 0.2425 0.119 Uiso 1 1 calc R . .
H22B H 0.5722 -0.0789 0.2814 0.119 Uiso 1 1 calc R . .
H22C H 0.6530 -0.0582 0.2742 0.119 Uiso 1 1 calc R . .
C23 C 0.6248(7) 0.0832(6) 0.3807(4) 0.057(3) Uani 1 1 d . . .
H23A H 0.5751 0.1028 0.3771 0.068 Uiso 1 1 calc R . .
H23B H 0.6552 0.1196 0.3668 0.068 Uiso 1 1 calc R . .
C24 C 0.6510(10) 0.0787(8) 0.4312(5) 0.100(6) Uani 1 1 d . . .
H24A H 0.6485 0.1283 0.4447 0.151 Uiso 1 1 calc R . .
H24B H 0.7007 0.0608 0.4353 0.151 Uiso 1 1 calc R . .
H24C H 0.6205 0.0439 0.4457 0.151 Uiso 1 1 calc R . .
C26 C 0.6793(6) 0.4318(6) 0.3260(4) 0.049(3) Uani 1 1 d . . .
H26A H 0.6598 0.4205 0.2947 0.059 Uiso 1 1 calc R . .
H26B H 0.6683 0.3887 0.3448 0.059 Uiso 1 1 calc R . .
C27 C 0.7618(7) 0.4407(7) 0.3285(6) 0.086(5) Uani 1 1 d . . .
H27A H 0.7828 0.3947 0.3182 0.129 Uiso 1 1 calc R . .
H27B H 0.7816 0.4507 0.3596 0.129 Uiso 1 1 calc R . .
H27C H 0.7731 0.4825 0.3095 0.129 Uiso 1 1 calc R . .
C28 C 0.5597(6) 0.4825(6) 0.3364(4) 0.045(3) Uani 1 1 d . . .
H28A H 0.5452 0.4671 0.3050 0.054 Uiso 1 1 calc R . .
H28B H 0.5522 0.4391 0.3558 0.054 Uiso 1 1 calc R . .
C29 C 0.5104(7) 0.5458(7) 0.3480(5) 0.067(4) Uani 1 1 d . . .
H29A H 0.4605 0.5288 0.3436 0.101 Uiso 1 1 calc R . .
H29B H 0.5162 0.5888 0.3285 0.101 Uiso 1 1 calc R . .
H29C H 0.5230 0.5605 0.3794 0.101 Uiso 1 1 calc R . .
C36 C 0.3662(7) 0.4690(7) 0.0586(4) 0.058(3) Uani 1 1 d . . .
H36A H 0.3597 0.4363 0.0319 0.069 Uiso 1 1 calc R . .
H36B H 0.3571 0.5209 0.0481 0.069 Uiso 1 1 calc R . .
C37 C 0.4440(8) 0.4637(10) 0.0788(6) 0.095(5) Uani 1 1 d . . .
H37A H 0.4752 0.4782 0.0562 0.143 Uiso 1 1 calc R . .
H37B H 0.4548 0.4122 0.0884 0.143 Uiso 1 1 calc R . .
H37C H 0.4522 0.4973 0.1046 0.143 Uiso 1 1 calc R . .
C38 C 0.2357(6) 0.4436(7) 0.0590(4) 0.056(3) Uani 1 1 d . . .
H38A H 0.2381 0.4017 0.0377 0.067 Uiso 1 1 calc R . .
H38B H 0.2296 0.4902 0.0411 0.067 Uiso 1 1 calc R . .
C39 C 0.1678(9) 0.4328(10) 0.0843(6) 0.106(6) Uani 1 1 d . . .
H39A H 0.1248 0.4303 0.0625 0.159 Uiso 1 1 calc R . .
H39B H 0.1637 0.4749 0.1046 0.159 Uiso 1 1 calc R . .
H39C H 0.1725 0.3862 0.1015 0.159 Uiso 1 1 calc R . .
C40 C 0.3065(7) 0.5061(7) 0.1272(4) 0.059(3) Uani 1 1 d . . .
H40A H 0.2721 0.4892 0.1477 0.071 Uiso 1 1 calc R . .
H40B H 0.3546 0.5076 0.1445 0.071 Uiso 1 1 calc R . .
C41 C 0.2860(9) 0.5852(7) 0.1115(5) 0.082(5) Uani 1 1 d . . .
H41A H 0.2865 0.6181 0.1376 0.123 Uiso 1 1 calc R . .
H41B H 0.2379 0.5848 0.0950 0.123 Uiso 1 1 calc R . .
H41C H 0.3206 0.6034 0.0920 0.123 Uiso 1 1 calc R . .
C42 C 0.3279(7) 0.3716(6) 0.1136(4) 0.054(3) Uani 1 1 d . . .
H42A H 0.3744 0.3781 0.1324 0.064 Uiso 1 1 calc R . .
H42B H 0.2914 0.3604 0.1340 0.064 Uiso 1 1 calc R . .
C43 C 0.3338(9) 0.3038(7) 0.0830(5) 0.081(5) Uani 1 1 d . . .
H43A H 0.3465 0.2594 0.1014 0.122 Uiso 1 1 calc R . .
H43B H 0.3709 0.3131 0.0633 0.122 Uiso 1 1 calc R . .
H43C H 0.2877 0.2955 0.0649 0.122 Uiso 1 1 calc R . .
C44 C 0.6552(6) 0.5702(6) 0.3129(4) 0.045(3) Uani 1 1 d . . .
H44A H 0.6288 0.6133 0.3235 0.054 Uiso 1 1 calc R . .
H44B H 0.7070 0.5823 0.3178 0.054 Uiso 1 1 calc R . .
C45 C 0.6332(9) 0.5606(8) 0.2622(4) 0.081(5) Uani 1 1 d . . .
H45A H 0.6441 0.6065 0.2466 0.122 Uiso 1 1 calc R . .
H45B H 0.5817 0.5503 0.2568 0.122 Uiso 1 1 calc R . .
H45C H 0.6599 0.5188 0.2511 0.122 Uiso 1 1 calc R . .
C46 C 0.6684(7) 0.5227(6) 0.3903(4) 0.050(3) Uani 1 1 d . . .
H46A H 0.7192 0.5381 0.3917 0.059 Uiso 1 1 calc R . .
H46B H 0.6406 0.5663 0.3990 0.059 Uiso 1 1 calc R . .
C47 C 0.6626(8) 0.4603(8) 0.4244(4) 0.077(4) Uani 1 1 d . . .
H47A H 0.6808 0.4782 0.4544 0.115 Uiso 1 1 calc R . .
H47B H 0.6910 0.4173 0.4166 0.115 Uiso 1 1 calc R . .
H47C H 0.6123 0.4454 0.4239 0.115 Uiso 1 1 calc R . .
C48 C 0.5788(7) -0.0499(6) 0.3741(4) 0.059(3) Uani 1 1 d . . .
H48A H 0.5983 -0.0610 0.4054 0.071 Uiso 1 1 calc R . .
H48B H 0.5808 -0.0965 0.3565 0.071 Uiso 1 1 calc R . .
C49 C 0.4978(9) -0.0248(9) 0.3730(7) 0.120(7) Uani 1 1 d . . .
H49A H 0.4704 -0.0646 0.3856 0.180 Uiso 1 1 calc R . .
H49B H 0.4777 -0.0151 0.3420 0.180 Uiso 1 1 calc R . .
H49C H 0.4952 0.0208 0.3908 0.180 Uiso 1 1 calc R . .
C50 C 0.7019(6) -0.0253(6) 0.3595(4) 0.055(3) Uani 1 1 d . . .
H50A H 0.7004 -0.0726 0.3424 0.066 Uiso 1 1 calc R . .
H50B H 0.7170 -0.0373 0.3914 0.066 Uiso 1 1 calc R . .
C51 C 0.7583(8) 0.0270(7) 0.3423(6) 0.086(5) Uani 1 1 d . . .
H51A H 0.8053 0.0024 0.3459 0.130 Uiso 1 1 calc R . .
H51B H 0.7609 0.0736 0.3595 0.130 Uiso 1 1 calc R . .
H51C H 0.7444 0.0380 0.3105 0.130 Uiso 1 1 calc R . .
N501 N 0.2878(12) 0.0476(19) 0.0321(8) 0.110(11) Uani 0.50 1 d PD . .
C501 C 0.3438(11) 0.0696(14) 0.0507(7) 0.065(8) Uani 0.50 1 d PD . .
C502 C 0.4088(14) 0.0898(16) 0.0788(10) 0.090(10) Uani 0.50 1 d PD . .
H50C H 0.4406 0.1175 0.0610 0.135 Uiso 0.50 1 calc PR . .
H50D H 0.4332 0.0444 0.0908 0.135 Uiso 0.50 1 calc PR . .
H50E H 0.3968 0.1212 0.1036 0.135 Uiso 0.50 1 calc PR . .
N40 N 0.9082(11) 0.1162(11) 1.0191(7) 0.149(7) Uiso 1 1 d . . .
C130 C 0.9094(10) 0.0916(10) 0.9830(7) 0.097(5) Uiso 1 1 d . . .
C131 C 0.9223(11) 0.0628(11) 0.9401(6) 0.120(6) Uiso 1 1 d . . .
H13B H 0.8770 0.0604 0.9204 0.180 Uiso 1 1 calc R . .
H13C H 0.9431 0.0126 0.9438 0.180 Uiso 1 1 calc R . .
H13D H 0.9558 0.0957 0.9268 0.180 Uiso 1 1 calc R . .
N301 N 0.4275(13) 0.2162(12) -0.2019(7) 0.187(9) Uiso 1 1 d D . .
C301 C 0.4399(15) 0.1594(13) -0.1796(9) 0.178(10) Uiso 1 1 d D . .
C302 C 0.4686(11) 0.0992(10) -0.1493(6) 0.122(7) Uiso 1 1 d D . .
H30D H 0.5210 0.1034 -0.1440 0.182 Uiso 1 1 calc R . .
H30E H 0.4556 0.0507 -0.1631 0.182 Uiso 1 1 calc R . .
H30F H 0.4484 0.1034 -0.1208 0.182 Uiso 1 1 calc R . .
H7 H 0.822(4) 0.262(5) 0.215(3) 0.01(2) Uiso 1 1 d . . .
H8 H 0.892(4) 0.241(4) 0.100(3) 0.006(19) Uiso 1 1 d . . .
H14 H 0.150(4) 0.485(4) 0.219(2) 0.000(18) Uiso 1 1 d . . .
H100 H 0.350(5) 0.277(5) 0.398(3) 0.02(2) Uiso 1 1 d . . .
H101 H 0.588(5) 0.408(5) 0.111(3) 0.03(2) Uiso 1 1 d . . .
N601 N 0.477(2) 0.115(2) -0.0521(14) 0.170(16) Uiso 0.50 1 d PD A 1
C601 C 0.492(2) 0.161(2) -0.0225(13) 0.140(16) Uiso 0.50 1 d PD A 1
C602 C 0.520(3) 0.226(2) 0.0028(15) 0.14(2) Uiso 0.50 1 d PD A 1
H60A H 0.5023 0.2258 0.0324 0.215 Uiso 0.50 1 calc PR A 1
H60B H 0.5027 0.2717 -0.0132 0.215 Uiso 0.50 1 calc PR A 1
H60C H 0.5721 0.2251 0.0064 0.215 Uiso 0.50 1 calc PR A 1
N701 N 0.556(2) 0.334(2) -0.0572(11) 0.160(15) Uiso 0.50 1 d PD B 2
C701 C 0.543(2) 0.2944(18) -0.0264(9) 0.106(11) Uiso 0.50 1 d PD B 2
C702 C 0.5289(12) 0.2535(12) 0.0132(7) 0.034(5) Uiso 0.50 1 d PD B 2
H70A H 0.5322 0.1997 0.0075 0.050 Uiso 0.50 1 calc PR B 2
H70B H 0.4807 0.2655 0.0206 0.050 Uiso 0.50 1 calc PR B 2
H70C H 0.5644 0.2674 0.0383 0.050 Uiso 0.50 1 calc PR B 2
N801 N 0.5336(18) 0.312(2) -0.0944(13) 0.168(16) Uiso 0.50 1 d PD C 3
C801 C 0.4881(14) 0.3440(16) -0.1188(9) 0.080(8) Uiso 0.50 1 d PD C 3
C802 C 0.4374(12) 0.3816(12) -0.1508(7) 0.047(6) Uiso 0.50 1 d PD C 3
H80A H 0.3939 0.3512 -0.1568 0.070 Uiso 0.50 1 calc PR C 3
H80B H 0.4587 0.3891 -0.1788 0.070 Uiso 0.50 1 calc PR C 3
H80C H 0.4250 0.4302 -0.1387 0.070 Uiso 0.50 1 calc PR C 3

loop_
_atom_site_aniso_label
_atom_site_aniso_U_11
_atom_site_aniso_U_22
_atom_site_aniso_U_33
_atom_site_aniso_U_23
_atom_site_aniso_U_13
_atom_site_aniso_U_12
Mo1 0.0322(5) 0.0202(4) 0.0262(4) 0.0011(3) 0.0102(3) 0.0018(4)
Mo2 0.0266(4) 0.0167(4) 0.0293(4) 0.0008(3) 0.0092(3) 0.0010(3)
Fe1 0.0313(7) 0.0217(7) 0.0295(7) 0.0017(6) 0.0081(6) 0.0008(6)
Fe2 0.0298(8) 0.0199(7) 0.0288(8) 0.0022(6) 0.0095(6) 0.0028(6)
Fe3 0.0335(8) 0.0188(7) 0.0306(8) 0.0000(6) 0.0099(7) 0.0012(6)
Fe4 0.0316(8) 0.0220(7) 0.0281(7) 0.0000(6) 0.0067(6) 0.0007(6)
Fe5 0.0301(8) 0.0182(7) 0.0293(8) 0.0029(6) 0.0088(6) 0.0006(6)
Fe6 0.0287(8) 0.0181(7) 0.0297(8) -0.0005(5) 0.0089(6) 0.0018(6)
S1 0.0323(15) 0.0216(12) 0.0347(14) -0.0002(10) 0.0119(12) -0.0003(10)
S2 0.0346(13) 0.0285(12) 0.0299(12) -0.0020(11) 0.0067(10) 0.0014(11)
S3 0.0353(15) 0.0205(12) 0.0347(14) 0.0010(10) 0.0117(12) 0.0063(10)
S4 0.0360(15) 0.0236(12) 0.0334(14) -0.0035(10) 0.0103(12) -0.0025(11)
S5 0.0308(13) 0.0246(12) 0.0293(12) -0.0005(10) 0.0057(10) -0.0006(11)
S6 0.0378(15) 0.0220(12) 0.0327(14) 0.0043(10) 0.0086(12) 0.0000(11)
S7 0.0349(15) 0.0191(12) 0.0393(15) 0.0068(10) 0.0121(12) 0.0023(10)
S8 0.0286(12) 0.0191(11) 0.0291(12) 0.0015(10) 0.0087(10) -0.0004(10)
S9 0.0403(16) 0.0223(12) 0.0492(17) -0.0069(11) 0.0189(13) -0.0031(11)
S10 0.0534(18) 0.0412(15) 0.0386(15) 0.0070(13) -0.0042(13) -0.0003(14)
S11 0.059(2) 0.0567(18) 0.0342(15) -0.0008(13) -0.0040(14) -0.0062(15)
N1 0.035(5) 0.025(4) 0.032(4) -0.002(4) 0.009(4) -0.002(4)
N2 0.035(5) 0.023(4) 0.038(5) -0.001(4) 0.025(4) 0.001(4)
N3 0.045(6) 0.032(5) 0.027(5) -0.003(4) 0.010(4) 0.002(4)
N4 0.043(6) 0.037(5) 0.031(5) 0.000(4) 0.011(4) 0.003(4)
N5 0.037(5) 0.027(4) 0.033(5) 0.007(4) 0.011(4) 0.003(4)
N6 0.047(6) 0.036(5) 0.038(5) 0.000(4) 0.019(5) -0.002(4)
N7 0.027(5) 0.017(4) 0.047(5) 0.003(4) 0.013(4) 0.003(3)
N8 0.032(5) 0.035(5) 0.051(6) -0.001(4) 0.012(4) 0.010(4)
N9 0.029(5) 0.023(4) 0.047(5) -0.005(4) 0.011(4) 0.000(4)
N10 0.023(5) 0.034(5) 0.059(6) 0.003(4) 0.011(4) -0.003(4)
N11 0.047(6) 0.037(5) 0.040(5) -0.005(4) 0.017(4) -0.001(4)
N12 0.037(5) 0.032(5) 0.056(6) -0.004(4) 0.027(5) 0.003(4)
B1 0.039(7) 0.047(7) 0.031(6) 0.006(6) 0.024(6) -0.005(6)
B2 0.039(8) 0.051(8) 0.074(10) 0.004(7) 0.029(7) 0.010(6)
C1 0.052(8) 0.042(7) 0.033(6) 0.007(5) 0.015(6) 0.002(6)
C2 0.059(8) 0.048(7) 0.049(7) 0.023(6) 0.014(6) 0.014(6)
C3 0.062(8) 0.062(8) 0.031(6) 0.021(6) 0.014(6) -0.007(7)
C4 0.039(7) 0.037(6) 0.046(7) -0.005(5) 0.009(5) -0.008(5)
C5 0.073(9) 0.040(7) 0.045(7) -0.020(5) 0.004(7) -0.006(6)
C6 0.068(9) 0.043(7) 0.035(6) -0.016(5) 0.010(6) 0.003(6)
C7 0.044(7) 0.023(5) 0.040(7) -0.002(5) 0.017(6) 0.002(5)
C8 0.028(6) 0.034(6) 0.054(7) -0.006(5) 0.006(5) -0.006(5)
C9 0.040(7) 0.033(6) 0.049(7) 0.004(5) 0.028(6) -0.008(5)
C10 0.064(9) 0.049(7) 0.039(7) -0.013(5) 0.018(7) -0.007(6)
C11 0.097(11) 0.072(9) 0.035(7) -0.004(6) 0.022(8) -0.002(8)
C12 0.088(11) 0.050(7) 0.062(9) 0.004(6) 0.056(9) -0.007(7)
C13 0.037(7) 0.030(6) 0.047(7) 0.004(5) 0.004(5) 0.002(5)
C14 0.056(8) 0.028(6) 0.076(9) 0.005(6) -0.001(7) 0.017(6)
C15 0.036(7) 0.045(7) 0.083(9) -0.001(7) 0.012(7) 0.013(6)
C16 0.066(9) 0.026(6) 0.044(7) 0.003(5) 0.016(6) 0.005(5)
C17 0.044(8) 0.039(6) 0.060(8) 0.002(6) 0.004(6) -0.020(6)
C18 0.026(6) 0.047(7) 0.089(10) -0.006(7) 0.011(6) -0.009(6)
N13 0.067(9) 0.140(13) 0.100(11) 0.016(10) 0.009(8) 0.001(9)
N14 0.168(19) 0.130(16) 0.159(17) 0.030(13) -0.025(14) -0.042(14)
N31 0.121(15) 0.140(15) 0.155(17) -0.003(12) 0.011(13) 0.051(13)
N32 0.22(2) 0.110(14) 0.112(14) -0.021(12) 0.046(14) 0.026(16)
N38 0.20(2) 0.18(2) 0.126(17) 0.010(15) -0.015(15) 0.055(18)
C19 0.070(10) 0.069(9) 0.067(9) 0.008(8) 0.020(8) -0.009(8)
C20 0.157(18) 0.085(12) 0.107(13) 0.017(11) -0.062(13) -0.007(12)
C31 0.079(12) 0.095(13) 0.078(11) 0.004(10) -0.013(9) 0.006(10)
C32 0.120(15) 0.079(11) 0.081(11) 0.000(9) 0.009(10) -0.012(10)
C100 0.115(15) 0.103(13) 0.074(11) -0.013(9) -0.002(10) 0.056(12)
C101 0.14(2) 0.21(3) 0.17(2) -0.03(2) 0.021(18) 0.08(2)
C102 0.25(3) 0.097(15) 0.078(12) -0.003(11) -0.041(15) -0.021(16)
C103 0.15(2) 0.132(18) 0.062(11) -0.002(12) 0.029(12) 0.072(17)
C127 0.14(2) 0.109(16) 0.102(15) 0.032(13) -0.013(14) -0.003(15)
C129 0.122(16) 0.098(13) 0.111(14) 0.026(11) 0.047(13) 0.016(12)
N15 0.054(6) 0.043(5) 0.030(5) 0.006(4) -0.001(4) 0.007(4)
N16 0.041(5) 0.025(4) 0.044(5) -0.005(4) 0.020(4) -0.012(4)
N17 0.051(6) 0.026(4) 0.045(5) 0.002(4) 0.013(5) 0.005(4)
C21 0.088(10) 0.040(7) 0.055(8) 0.014(6) 0.003(7) 0.018(7)
C22 0.118(13) 0.061(9) 0.056(9) -0.004(7) -0.007(9) 0.023(9)
C23 0.075(9) 0.031(6) 0.066(9) -0.004(6) 0.018(7) 0.000(6)
C24 0.169(18) 0.051(9) 0.083(12) -0.022(8) 0.019(12) -0.007(10)
C26 0.049(7) 0.033(6) 0.069(8) -0.009(6) 0.022(6) -0.010(5)
C27 0.069(10) 0.036(7) 0.160(16) -0.017(8) 0.045(10) 0.001(7)
C28 0.047(7) 0.041(6) 0.046(7) 0.000(5) 0.005(6) -0.013(5)
C29 0.044(8) 0.058(8) 0.100(11) 0.001(7) 0.013(8) 0.000(6)
C36 0.056(8) 0.069(8) 0.052(8) 0.018(6) 0.019(7) 0.005(7)
C37 0.054(10) 0.128(14) 0.105(13) 0.042(11) 0.014(9) 0.010(10)
C38 0.050(8) 0.061(8) 0.053(8) 0.004(6) -0.007(6) 0.003(6)
C39 0.077(12) 0.118(14) 0.124(15) 0.028(12) 0.017(11) -0.018(11)
C40 0.069(9) 0.076(9) 0.033(7) -0.003(6) 0.011(6) 0.005(7)
C41 0.117(13) 0.044(8) 0.083(11) -0.008(7) 0.009(10) 0.008(8)
C42 0.064(9) 0.044(7) 0.050(7) 0.008(6) -0.003(6) 0.008(6)
C43 0.107(13) 0.058(9) 0.073(10) 0.009(7) -0.016(9) 0.019(8)
C44 0.037(7) 0.033(6) 0.065(8) 0.001(5) 0.013(6) -0.008(5)
C45 0.130(14) 0.066(9) 0.048(8) 0.010(7) 0.013(8) -0.048(9)
C46 0.051(8) 0.042(6) 0.056(7) -0.009(6) 0.008(6) -0.018(6)
C47 0.099(12) 0.071(9) 0.057(9) 0.005(7) -0.007(8) -0.020(8)
C48 0.077(10) 0.031(6) 0.072(9) 0.010(6) 0.016(7) -0.006(6)
C49 0.080(12) 0.067(10) 0.22(2) 0.022(12) 0.061(14) -0.016(9)
C50 0.051(8) 0.040(6) 0.076(9) -0.004(6) 0.012(7) 0.007(6)
C51 0.077(11) 0.054(8) 0.138(14) -0.004(9) 0.054(10) 0.009(8)
N501 0.076(19) 0.20(3) 0.047(16) -0.047(18) -0.005(14) 0.01(2)
C501 0.09(2) 0.084(19) 0.027(14) -0.001(13) 0.020(14) 0.042(17)
C502 0.10(3) 0.072(19) 0.09(2) 0.016(16) -0.042(19) -0.032(18)

loop_
_atom_type_symbol
_atom_type_description
_atom_type_scat_dispersion_real
_atom_type_scat_dispersion_imag
_atom_type_scat_source
C C 0.0033 0.0016 'International Tables Vol C Tables 4.2.6.8 and 6.1.1.4'
H H 0.0000 0.0000 'International Tables Vol C Tables 4.2.6.8 and 6.1.1.4'
B B 0.0013 0.0007 'International Tables Vol C Tables 4.2.6.8 and 6.1.1.4'
N N 0.0061 0.0033 'International Tables Vol C Tables 4.2.6.8 and 6.1.1.4'
S S 0.1246 0.1234 'International Tables Vol C Tables 4.2.6.8 and 6.1.1.4'
Fe Fe 0.3463 0.8444 'International Tables Vol C Tables 4.2.6.8 and 6.1.1.4'
Mo Mo -1.6832 0.6857 'International Tables Vol C Tables 4.2.6.8 and 6.1.1.4'

loop_
_geom_angle_atom_site_label_1
_geom_angle_atom_site_label_2
_geom_angle_atom_site_label_3
_geom_angle
N5 Mo1 N3 80.2(3)
N5 Mo1 N1 79.2(3)
N3 Mo1 N1 80.8(3)
N5 Mo1 S2 86.9(2)
N3 Mo1 S2 88.9(2)
N1 Mo1 S2 163.8(2)
N5 Mo1 S3 163.1(2)
N3 Mo1 S3 85.6(2)
N1 Mo1 S3 89.4(2)
S2 Mo1 S3 102.18(9)
N5 Mo1 S1 88.2(2)
N3 Mo1 S1 163.1(2)
N1 Mo1 S1 85.02(19)
S2 Mo1 S1 102.87(9)
S3 Mo1 S1 103.36(8)
N5 Mo1 Fe1 140.8(2)
N3 Mo1 Fe1 137.9(2)
N1 Mo1 Fe1 95.90(19)
S2 Mo1 Fe1 100.11(6)
S3 Mo1 Fe1 52.28(6)
S1 Mo1 Fe1 52.55(6)
N5 Mo1 Fe2 96.8(2)
N3 Mo1 Fe2 141.3(2)
N1 Mo1 Fe2 137.03(19)
S2 Mo1 Fe2 52.43(6)
S3 Mo1 Fe2 100.09(6)
S1 Mo1 Fe2 52.02(7)
Fe1 Mo1 Fe2 60.68(4)
N5 Mo1 Fe3 139.0(2)
N3 Mo1 Fe3 97.0(2)
N1 Mo1 Fe3 141.20(19)
S2 Mo1 Fe3 52.12(6)
S3 Mo1 Fe3 51.86(7)
S1 Mo1 Fe3 99.82(7)
Fe1 Mo1 Fe3 60.18(4)
Fe2 Mo1 Fe3 60.40(4)
N7 Mo2 N9 79.4(3)
N7 Mo2 N11 81.0(3)
N9 Mo2 N11 79.7(3)
N7 Mo2 S5 86.5(2)
N9 Mo2 S5 89.3(2)
N11 Mo2 S5 164.6(2)
N7 Mo2 S4 87.1(2)
N9 Mo2 S4 161.6(2)
N11 Mo2 S4 85.9(2)
S5 Mo2 S4 102.47(8)
N7 Mo2 S6 164.0(2)
N9 Mo2 S6 87.5(2)
N11 Mo2 S6 87.7(2)
S5 Mo2 S6 102.67(8)
S4 Mo2 S6 103.41(9)
N7 Mo2 Fe4 139.5(2)
N9 Mo2 Fe4 140.0(2)
N11 Mo2 Fe4 95.3(2)
S5 Mo2 Fe4 99.99(7)
S4 Mo2 Fe4 52.40(7)
S6 Mo2 Fe4 52.54(7)
N7 Mo2 Fe6 138.5(2)
N9 Mo2 Fe6 97.79(19)
N11 Mo2 Fe6 139.7(2)
S5 Mo2 Fe6 52.09(6)
S4 Mo2 Fe6 100.63(7)
S6 Mo2 Fe6 52.07(6)
Fe4 Mo2 Fe6 60.98(4)
N7 Mo2 Fe5 96.03(19)
N9 Mo2 Fe5 141.7(2)
N11 Mo2 Fe5 137.6(2)
S5 Mo2 Fe5 52.41(6)
S4 Mo2 Fe5 51.79(6)
S6 Mo2 Fe5 99.95(7)
Fe4 Mo2 Fe5 60.12(4)
Fe6 Mo2 Fe5 60.88(4)
S3 Fe1 S1 111.25(9)
S3 Fe1 S10 112.77(11)
S1 Fe1 S10 118.23(11)
S3 Fe1 S8 105.06(10)
S1 Fe1 S8 103.88(9)
S10 Fe1 S8 104.04(10)
S3 Fe1 Mo1 56.51(7)
S1 Fe1 Mo1 56.45(7)
S10 Fe1 Mo1 151.57(10)
S8 Fe1 Mo1 104.26(7)
S3 Fe1 Fe3 52.98(8)
S1 Fe1 Fe3 103.21(9)
S10 Fe1 Fe3 137.85(9)
S8 Fe1 Fe3 55.70(7)
Mo1 Fe1 Fe3 60.70(4)
S3 Fe1 Fe2 102.94(8)
S1 Fe1 Fe2 52.66(8)
S10 Fe1 Fe2 142.92(9)
S8 Fe1 Fe2 55.32(6)
Mo1 Fe1 Fe2 60.19(4)
Fe3 Fe1 Fe2 60.41(5)
S7 Fe2 S1 117.55(10)
S7 Fe2 S2 116.11(11)
S1 Fe2 S2 109.65(10)
S7 Fe2 S8 103.80(9)
S1 Fe2 S8 103.04(10)
S2 Fe2 S8 104.75(9)
S7 Fe2 Fe5 52.72(7)
S1 Fe2 Fe5 142.65(9)
S2 Fe2 Fe5 105.79(8)
S8 Fe2 Fe5 55.81(6)
S7 Fe2 Mo1 153.66(8)
S1 Fe2 Mo1 56.01(7)
S2 Fe2 Mo1 55.42(7)
S8 Fe2 Mo1 102.54(7)
Fe5 Fe2 Mo1 149.55(6)
S7 Fe2 Fe1 141.35(9)
S1 Fe2 Fe1 52.81(7)
S2 Fe2 Fe1 101.17(8)
S8 Fe2 Fe1 54.27(6)
Fe5 Fe2 Fe1 109.09(6)
Mo1 Fe2 Fe1 59.13(4)
S7 Fe2 Fe3 138.69(9)
S1 Fe2 Fe3 102.61(8)
S2 Fe2 Fe3 52.61(7)
S8 Fe2 Fe3 55.08(6)
Fe5 Fe2 Fe3 89.56(5)
Mo1 Fe2 Fe3 60.06(4)
Fe1 Fe2 Fe3 59.56(5)
S9 Fe3 S3 117.53(10)
S9 Fe3 S2 116.75(11)
S3 Fe3 S2 108.91(10)
S9 Fe3 S8 103.53(9)
S3 Fe3 S8 103.57(10)
S2 Fe3 S8 104.64(9)
S9 Fe3 Fe6 52.19(7)
S3 Fe3 Fe6 140.91(9)
S2 Fe3 Fe6 108.29(8)
S8 Fe3 Fe6 55.08(6)
S9 Fe3 Fe1 140.29(10)
S3 Fe3 Fe1 52.71(7)
S2 Fe3 Fe1 101.66(8)
S8 Fe3 Fe1 54.39(6)
Fe6 Fe3 Fe1 107.85(6)
S9 Fe3 Mo1 154.54(9)
S3 Fe3 Mo1 55.73(7)
S2 Fe3 Mo1 55.22(7)
S8 Fe3 Mo1 101.93(7)
Fe6 Fe3 Mo1 150.22(6)
Fe1 Fe3 Mo1 59.12(4)
S9 Fe3 Fe2 138.86(9)
S3 Fe3 Fe2 102.39(8)
S2 Fe3 Fe2 52.75(7)
S8 Fe3 Fe2 54.83(6)
Fe6 Fe3 Fe2 90.68(5)
Fe1 Fe3 Fe2 60.02(5)
Mo1 Fe3 Fe2 59.54(4)
S4 Fe4 S6 110.98(10)
S4 Fe4 S11 109.96(11)
S6 Fe4 S11 118.74(11)
S4 Fe4 S8 105.15(9)
S6 Fe4 S8 103.22(9)
S11 Fe4 S8 107.65(11)
S4 Fe4 Mo2 56.11(7)
S6 Fe4 Mo2 56.63(7)
S11 Fe4 Mo2 148.53(10)
S8 Fe4 Mo2 103.47(7)
S4 Fe4 Fe5 52.70(7)
S6 Fe4 Fe5 103.29(8)
S11 Fe4 Fe5 137.82(10)
S8 Fe4 Fe5 55.72(7)
Mo2 Fe4 Fe5 60.37(4)
S4 Fe4 Fe6 102.54(8)
S6 Fe4 Fe6 52.48(7)
S11 Fe4 Fe6 146.61(10)
S8 Fe4 Fe6 54.88(7)
Mo2 Fe4 Fe6 59.80(4)
Fe5 Fe4 Fe6 60.57(4)
S7 Fe5 S4 115.30(10)
S7 Fe5 S5 119.17(11)
S4 Fe5 S5 109.14(10)
S7 Fe5 S8 103.51(10)
S4 Fe5 S8 104.20(10)
S5 Fe5 S8 103.46(9)
S7 Fe5 Fe2 52.59(7)
S4 Fe5 Fe2 141.66(9)
S5 Fe5 Fe2 107.43(8)
S8 Fe5 Fe2 55.62(6)
S7 Fe5 Fe4 137.97(10)
S4 Fe5 Fe4 53.05(7)
S5 Fe5 Fe4 101.72(8)
S8 Fe5 Fe4 54.36(6)
Fe2 Fe5 Fe4 108.21(6)
S7 Fe5 Mo2 154.71(9)
S4 Fe5 Mo2 55.82(7)
S5 Fe5 Mo2 55.28(6)
S8 Fe5 Mo2 101.72(7)
Fe2 Fe5 Mo2 150.26(6)
Fe4 Fe5 Mo2 59.51(4)
S7 Fe5 Fe6 140.57(9)
S4 Fe5 Fe6 102.59(8)
S5 Fe5 Fe6 52.09(7)
S8 Fe5 Fe6 54.44(7)
Fe2 Fe5 Fe6 90.83(5)
Fe4 Fe5 Fe6 60.28(5)
Mo2 Fe5 Fe6 59.43(4)
S9 Fe6 S5 112.79(11)
S9 Fe6 S6 120.30(10)
S5 Fe6 S6 110.26(10)
S9 Fe6 S8 104.40(10)
S5 Fe6 S8 104.41(9)
S6 Fe6 S8 102.70(10)
S9 Fe6 Fe3 52.58(7)
S5 Fe6 Fe3 104.54(8)
S6 Fe6 Fe3 143.03(9)
S8 Fe6 Fe3 55.63(6)
S9 Fe6 Mo2 152.99(10)
S5 Fe6 Mo2 55.53(6)
S6 Fe6 Mo2 56.44(7)
S8 Fe6 Mo2 102.28(7)
Fe3 Fe6 Mo2 148.41(6)
S9 Fe6 Fe4 144.08(10)
S5 Fe6 Fe4 101.20(8)
S6 Fe6 Fe4 52.79(7)
S8 Fe6 Fe4 54.01(6)
Fe3 Fe6 Fe4 108.83(6)
Mo2 Fe6 Fe4 59.21(4)
S9 Fe6 Fe5 136.62(9)
S5 Fe6 Fe5 52.64(7)
S6 Fe6 Fe5 102.33(8)
S8 Fe6 Fe5 54.90(7)
Fe3 Fe6 Fe5 88.84(5)
Mo2 Fe6 Fe5 59.68(4)
Fe4 Fe6 Fe5 59.15(5)
Fe2 S1 Fe1 74.53(8)
Fe2 S1 Mo1 71.97(8)
Fe1 S1 Mo1 71.00(7)
Fe3 S2 Fe2 74.63(8)
Fe3 S2 Mo1 72.66(8)
Fe2 S2 Mo1 72.14(8)
Fe1 S3 Fe3 74.30(8)
Fe1 S3 Mo1 71.21(7)
Fe3 S3 Mo1 72.41(8)
Fe5 S4 Fe4 74.25(8)
Fe5 S4 Mo2 72.39(8)
Fe4 S4 Mo2 71.49(7)
Fe6 S5 Fe5 75.27(8)
Fe6 S5 Mo2 72.38(7)
Fe5 S5 Mo2 72.31(7)
Fe6 S6 Fe4 74.74(8)
Fe6 S6 Mo2 71.49(8)
Fe4 S6 Mo2 70.84(7)
Fe2 S7 Fe5 74.69(8)
Fe4 S8 Fe1 141.04(11)
Fe4 S8 Fe6 71.10(7)
Fe1 S8 Fe6 136.18(10)
Fe4 S8 Fe2 135.30(11)
Fe1 S8 Fe2 70.41(7)
Fe6 S8 Fe2 109.12(10)
Fe4 S8 Fe5 69.93(7)
Fe1 S8 Fe5 137.18(10)
Fe6 S8 Fe5 70.66(7)
Fe2 S8 Fe5 68.57(7)
Fe4 S8 Fe3 138.83(11)
Fe1 S8 Fe3 69.91(7)
Fe6 S8 Fe3 69.28(7)
Fe2 S8 Fe3 70.08(7)
Fe5 S8 Fe3 106.30(10)
Fe6 S9 Fe3 75.24(9)
C7 N1 N2 106.6(8)
C7 N1 Mo1 131.4(6)
N2 N1 Mo1 121.9(6)
C9 N2 N1 108.5(8)
C9 N2 B1 130.8(8)
N1 N2 B1 120.2(7)
C4 N3 N4 106.8(8)
C4 N3 Mo1 129.9(7)
N4 N3 Mo1 123.2(6)
C6 N4 N3 110.1(9)
C6 N4 B1 130.3(9)
N3 N4 B1 119.6(8)
C1 N5 N6 106.3(8)
C1 N5 Mo1 131.3(7)
N6 N5 Mo1 122.3(6)
C3 N6 N5 108.6(8)
C3 N6 B1 131.3(9)
N5 N6 B1 120.1(7)
C13 N7 N8 105.8(8)
C13 N7 Mo2 131.1(7)
N8 N7 Mo2 123.1(6)
N7 N8 C15 110.2(8)
N7 N8 B2 119.8(8)
C15 N8 B2 130.0(9)
N10 N9 C16 106.6(8)
N10 N9 Mo2 121.8(6)
C16 N9 Mo2 131.5(7)
N9 N10 C18 108.6(8)
N9 N10 B2 121.2(8)
C18 N10 B2 130.2(9)
C10 N11 N12 107.5(9)
C10 N11 Mo2 130.9(8)
N12 N11 Mo2 121.6(6)
N11 N12 C12 107.8(10)
N11 N12 B2 121.3(8)
C12 N12 B2 130.8(10)
N4 B1 N2 109.5(8)
N4 B1 N6 108.6(8)
N2 B1 N6 107.4(8)
N12 B2 N10 107.9(9)
N12 B2 N8 108.6(10)
N10 B2 N8 107.4(9)
N5 C1 C2 111.4(10)
C3 C2 C1 104.8(10)
N6 C3 C2 108.8(9)
N3 C4 C5 109.7(9)
C4 C5 C6 104.8(9)
N4 C6 C5 108.6(10)
N1 C7 C8 110.3(10)
C9 C8 C7 105.0(10)
C8 C9 N2 109.6(9)
N11 C10 C11 110.4(12)
C12 C11 C10 104.2(11)
C11 C12 N12 110.1(11)
N7 C13 C14 110.6(10)
C15 C14 C13 105.8(10)
N8 C15 C14 107.5(10)
N9 C16 C17 109.8(10)
C18 C17 C16 106.3(10)
C17 C18 N10 108.7(9)
N13 C19 C20 178.3(18)
N14 C31 C32 178(2)
N31 C100 C101 173(3)
N32 C103 C102 175(3)
N38 C127 C129 178(3)
C38 N15 C40 112.6(9)
C38 N15 C36 107.0(8)
C40 N15 C36 110.0(9)
C38 N15 C42 112.4(9)
C40 N15 C42 105.4(8)
C36 N15 C42 109.5(9)
C46 N16 C26 112.1(9)
C46 N16 C44 106.2(7)
C26 N16 C44 111.2(8)
C46 N16 C28 111.3(8)
C26 N16 C28 105.9(7)
C44 N16 C28 110.2(8)
C48 N17 C21 113.0(9)
C48 N17 C23 111.8(9)
C21 N17 C23 105.9(8)
C48 N17 C50 105.6(8)
C21 N17 C50 109.2(9)
C23 N17 C50 111.5(9)
N17 C21 C22 115.3(9)
N17 C23 C24 115.0(10)
N16 C26 C27 113.3(9)
C29 C28 N16 115.3(9)
C37 C36 N15 117.5(10)
N15 C38 C39 115.1(11)
C41 C40 N15 115.0(10)
C43 C42 N15 116.0(9)
C45 C44 N16 115.0(9)
C47 C46 N16 114.6(9)
N17 C48 C49 113.3(10)
N17 C50 C51 113.3(10)
N501 C501 C502 172(3)
N40 C130 C131 171(2)
N301 C301 C302 168(3)
N601 C601 C602 164(4)
N701 C701 C702 174(4)
N801 C801 C802 175(4)

loop_
_geom_bond_atom_site_label_1
_geom_bond_atom_site_label_2
_geom_bond_distance
Mo1 N5 2.238(7)
Mo1 N3 2.240(7)
Mo1 N1 2.259(8)
Mo1 S2 2.358(3)
Mo1 S3 2.376(2)
Mo1 S1 2.377(2)
Mo1 Fe1 2.6969(14)
Mo1 Fe2 2.7261(14)
Mo1 Fe3 2.7405(15)
Mo2 N7 2.232(7)
Mo2 N9 2.249(8)
Mo2 N11 2.251(8)
Mo2 S5 2.356(2)
Mo2 S4 2.370(2)
Mo2 S6 2.393(2)
Mo2 Fe4 2.7072(15)
Mo2 Fe6 2.7236(14)
Mo2 Fe5 2.7307(14)
Fe1 S3 2.253(3)
Fe1 S1 2.264(3)
Fe1 S10 2.280(3)
Fe1 S8 2.360(2)
Fe1 Fe3 2.7264(19)
Fe1 Fe2 2.7392(18)
Fe2 S7 2.221(3)
Fe2 S1 2.260(3)
Fe2 S2 2.270(3)
Fe2 S8 2.391(2)
Fe2 Fe5 2.6967(18)
Fe2 Fe3 2.7499(17)
Fe3 S9 2.232(3)
Fe3 S3 2.261(3)
Fe3 S2 2.266(3)
Fe3 S8 2.398(2)
Fe3 Fe6 2.7178(18)
Fe4 S4 2.262(3)
Fe4 S6 2.275(3)
Fe4 S11 2.295(3)
Fe4 S8 2.357(2)
Fe4 Fe5 2.7239(18)
Fe4 Fe6 2.7557(18)
Fe5 S7 2.225(3)
Fe5 S4 2.251(3)
Fe5 S5 2.271(3)
Fe5 S8 2.396(3)
Fe5 Fe6 2.7635(17)
Fe6 S9 2.220(3)
Fe6 S5 2.255(3)
Fe6 S6 2.265(3)
Fe6 S8 2.383(3)
N1 C7 1.317(13)
N1 N2 1.360(10)
N2 C9 1.347(13)
N2 B1 1.541(14)
N3 C4 1.352(12)
N3 N4 1.354(10)
N4 C6 1.330(13)
N4 B1 1.530(14)
N5 C1 1.325(13)
N5 N6 1.364(11)
N6 C3 1.354(13)
N6 B1 1.547(14)
N7 C13 1.336(12)
N7 N8 1.357(11)
N8 C15 1.357(14)
N8 B2 1.549(15)
N9 N10 1.348(11)
N9 C16 1.350(12)
N10 C18 1.373(13)
N10 B2 1.545(15)
N11 C10 1.323(14)
N11 N12 1.360(11)
N12 C12 1.361(14)
N12 B2 1.517(17)
C1 C2 1.373(14)
C2 C3 1.365(16)
C4 C5 1.389(14)
C5 C6 1.392(16)
C7 C8 1.394(14)
C8 C9 1.332(15)
C10 C11 1.406(17)
C11 C12 1.348(18)
C13 C14 1.384(15)
C14 C15 1.360(17)
C16 C17 1.377(15)
C17 C18 1.337(15)
N13 C19 1.132(17)
N14 C31 1.16(2)
N31 C100 1.12(2)
N32 C103 1.13(3)
N38 C127 1.14(3)
C19 C20 1.40(2)
C31 C32 1.43(2)
C100 C101 1.33(2)
C102 C103 1.53(3)
C127 C129 1.37(3)
N15 C38 1.508(14)
N15 C40 1.514(14)
N15 C36 1.529(13)
N15 C42 1.543(13)
N16 C46 1.506(13)
N16 C26 1.506(13)
N16 C44 1.509(12)
N16 C28 1.528(13)
N17 C48 1.491(13)
N17 C21 1.500(14)
N17 C23 1.508(13)
N17 C50 1.511(14)
C21 C22 1.517(16)
C23 C24 1.510(18)
C26 C27 1.518(16)
C28 C29 1.499(15)
C36 C37 1.487(17)
C38 C39 1.537(18)
C40 C41 1.495(17)
C42 C43 1.504(17)
C44 C45 1.509(16)
C46 C47 1.495(16)
C48 C49 1.549(18)
C50 C51 1.513(16)
N501 C501 1.174(9)
C501 C502 1.418(8)
N40 C130 1.15(2)
C130 C131 1.41(2)
N301 C301 1.200(9)
C301 C302 1.441(9)
N601 C601 1.192(8)
C601 C602 1.427(8)
N701 C701 1.185(8)
C701 C702 1.417(8)
N801 C801 1.182(8)
C801 C802 1.412(8)
